data_4104549
loop_
_publ_author_name
'Marino J. E. Resendiz'
'Farnosh Family'
'Kerrian Fuller'
'Luis M. Campos'
'Saeed I. Khan'
'Natalia V. Lebedeva'
'Malcolm D. E. Forbes'
'Miguel A. Garcia-Garibay'

_publ_section_title
;
 Radical Reactions with Double Memory of Chirality (2MOC) for the
 Enantiospecific Synthesis of Adjacent Stereogenic Quaternary Centers in
 Solution: Cleavage and Bonding Faster than Radical Rotation
;
_journal_name_full 'Journal of the American Chemical Society'
_journal_page_first 8425
_journal_page_last 8433
_journal_paper_doi 10.1021/ja900781n
_journal_volume 131
_journal_year 2009
_chemical_absolute_configuration syn
_chemical_formula_moiety 'C24 H23 N O3'
_chemical_formula_sum 'C24 H23 N O3'
_chemical_formula_weight 373.43
_chemical_name_systematic
;
 ?
;
_space_group_IT_number 19
_symmetry_cell_setting orthorhombic
_symmetry_space_group_name_Hall 'P 2ac 2ab'
_symmetry_space_group_name_H-M 'P 21 21 21'
_atom_sites_solution_hydrogens geom
_atom_sites_solution_primary direct
_atom_sites_solution_secondary difmap
_audit_creation_method SHELXL-97
_cell_angle_alpha 90.00
_cell_angle_beta 90.00
_cell_angle_gamma 90.00
_cell_formula_units_Z 4
_cell_length_a 9.1259(18)
_cell_length_b 11.164(2)
_cell_length_c 19.548(4)
_cell_measurement_reflns_used 2063
_cell_measurement_temperature 100(2)
_cell_measurement_theta_max 20.69
_cell_measurement_theta_min 3.84
_cell_volume 1991.6(7)
_computing_cell_refinement 'Bruker SMART'
_computing_data_collection 'Bruker SMART'
_computing_data_reduction 'Bruker SAINT'
_computing_molecular_graphics 'Bruker SHELXTL'
_computing_publication_material 'Bruker SHELXTL'
_computing_structure_refinement 'SHELXL-97 (Sheldrick, 1997)'
_computing_structure_solution 'SHELXS-97 (Sheldrick, 1990)'
_diffrn_ambient_temperature 100(2)
_diffrn_measured_fraction_theta_full 0.992
_diffrn_measured_fraction_theta_max 0.992
_diffrn_measurement_device_type 'CCD area detector'
_diffrn_measurement_method 'phi and omega scans'
_diffrn_radiation_monochromator graphite
_diffrn_radiation_source 'fine-focus sealed tube'
_diffrn_radiation_type MoK\a
_diffrn_radiation_wavelength 0.71073
_diffrn_reflns_av_R_equivalents 0.0688
_diffrn_reflns_av_sigmaI/netI 0.0434
_diffrn_reflns_limit_h_max 12
_diffrn_reflns_limit_h_min -12
_diffrn_reflns_limit_k_max 14
_diffrn_reflns_limit_k_min -14
_diffrn_reflns_limit_l_max 25
_diffrn_reflns_limit_l_min -25
_diffrn_reflns_number 17906
_diffrn_reflns_theta_full 28.29
_diffrn_reflns_theta_max 28.29
_diffrn_reflns_theta_min 3.84
_exptl_absorpt_coefficient_mu 0.082
_exptl_absorpt_correction_T_max 0.9919
_exptl_absorpt_correction_T_min 0.9530
_exptl_absorpt_correction_type multi-scan
_exptl_absorpt_process_details 'Sadabs (Bruker)'
_exptl_crystal_colour colorless
_exptl_crystal_density_diffrn 1.245
_exptl_crystal_description block
_exptl_crystal_F_000 792
_exptl_crystal_size_max 0.20
_exptl_crystal_size_mid 0.20
_exptl_crystal_size_min 0.10
_refine_diff_density_max 0.201
_refine_diff_density_min -0.183
_refine_diff_density_rms 0.042
_refine_ls_abs_structure_details 'Flack H D (1983), Acta Cryst. A39, 876-881'
_refine_ls_extinction_method none
_refine_ls_goodness_of_fit_ref 1.037
_refine_ls_hydrogen_treatment constr
_refine_ls_matrix_type full
_refine_ls_number_parameters 255
_refine_ls_number_reflns 2787
_refine_ls_number_restraints 0
_refine_ls_restrained_S_all 1.037
_refine_ls_R_factor_all 0.0554
_refine_ls_R_factor_gt 0.0405
_refine_ls_shift/su_max 0.000
_refine_ls_shift/su_mean 0.000
_refine_ls_structure_factor_coef Fsqd
_refine_ls_weighting_details 'calc w=1/[\s^2^(Fo^2^)+(0.0373P)^2^+0.2812P] where P=(Fo^2^+2Fc^2^)/3'
_refine_ls_weighting_scheme calc
_refine_ls_wR_factor_gt 0.0835
_refine_ls_wR_factor_ref 0.0911
_reflns_number_gt 2277
_reflns_number_total 2787
_reflns_threshold_expression >2sigma(I)
_cod_data_source_file ja900781n_si_002.cif
_cod_data_source_block marino107s
_cod_original_cell_volume 1991.7(7)
_cod_database_code 4104549

loop_
_symmetry_equiv_pos_as_xyz
'x, y, z'
'-x+1/2, -y, z+1/2'
'-x, y+1/2, -z+1/2'
'x+1/2, -y+1/2, -z'

loop_
_atom_site_label
_atom_site_type_symbol
_atom_site_fract_x
_atom_site_fract_y
_atom_site_fract_z
_atom_site_U_iso_or_equiv
_atom_site_adp_type
_atom_site_occupancy
_atom_site_symmetry_multiplicity
_atom_site_calc_flag
_atom_site_refinement_flags
O1 O 0.69881(16) 0.07738(12) 0.86365(7) 0.0233(3) Uani 1 1 d .
O2 O 0.6909(2) -0.12372(14) 0.86197(8) 0.0369(4) Uani 1 1 d .
O3 O 0.40296(16) 0.06977(14) 0.78750(8) 0.0285(4) Uani 1 1 d .
N1 N 0.42463(19) -0.07195(16) 0.70301(9) 0.0260(4) Uani 1 1 d .
C1 C 1.0046(2) 0.11240(19) 0.90174(11) 0.0247(5) Uani 1 1 d .
H1 H 0.9699 0.1694 0.8695 0.030 Uiso 1 1 calc R
C2 C 1.1515(2) 0.0943(2) 0.90861(11) 0.0245(5) Uani 1 1 d .
H2 H 1.2178 0.1381 0.8808 0.029 Uiso 1 1 calc R
C3 C 1.2066(2) 0.01070(19) 0.95687(11) 0.0218(5) Uani 1 1 d .
C4 C 1.3595(2) -0.0092(2) 0.96543(12) 0.0261(5) Uani 1 1 d .
H4 H 1.4281 0.0363 0.9397 0.031 Uiso 1 1 calc R
C5 C 1.4077(3) -0.0942(2) 1.01090(12) 0.0289(5) Uani 1 1 d .
H5 H 1.5099 -0.1064 1.0169 0.035 Uiso 1 1 calc R
C6 C 1.3075(3) -0.1633(2) 1.04866(11) 0.0271(5) Uani 1 1 d .
H6 H 1.3426 -0.2230 1.0792 0.032 Uiso 1 1 calc R
C7 C 1.1596(3) -0.1454(2) 1.04173(12) 0.0254(5) Uani 1 1 d .
H7 H 1.0930 -0.1925 1.0677 0.030 Uiso 1 1 calc R
C8 C 1.1052(2) -0.05736(19) 0.99628(11) 0.0212(5) Uani 1 1 d .
C9 C 0.9531(2) -0.0363(2) 0.98773(11) 0.0231(5) Uani 1 1 d .
H9 H 0.8849 -0.0810 1.0141 0.028 Uiso 1 1 calc R
C10 C 0.9026(2) 0.04737(19) 0.94207(11) 0.0221(5) Uani 1 1 d .
C11 C 0.7405(2) 0.0726(2) 0.93608(11) 0.0240(5) Uani 1 1 d .
H11 H 0.6840 0.0077 0.9595 0.029 Uiso 1 1 calc R
C12 C 0.6994(3) 0.1925(2) 0.96652(12) 0.0323(5) Uani 1 1 d .
H12A H 0.5938 0.2055 0.9613 0.048 Uiso 1 1 calc R
H12B H 0.7529 0.2563 0.9428 0.048 Uiso 1 1 calc R
H12C H 0.7249 0.1935 1.0152 0.048 Uiso 1 1 calc R
C13 C 0.6815(2) -0.02925(19) 0.83286(11) 0.0237(4) Uani 1 1 d .
C14 C 0.6440(2) -0.01592(18) 0.75699(11) 0.0209(4) Uani 1 1 d .
C15 C 0.6679(3) -0.13462(18) 0.71763(11) 0.0256(5) Uani 1 1 d .
H15A H 0.7616 -0.1329 0.6921 0.031 Uiso 1 1 calc R
H15B H 0.6689 -0.2036 0.7494 0.031 Uiso 1 1 calc R
C16 C 0.5373(3) -0.1426(2) 0.66842(12) 0.0278(5) Uani 1 1 d .
H16A H 0.5618 -0.1079 0.6232 0.033 Uiso 1 1 calc R
H16B H 0.5053 -0.2266 0.6622 0.033 Uiso 1 1 calc R
C17 C 0.4757(2) 0.00103(18) 0.75215(12) 0.0224(5) Uani 1 1 d .
C18 C 0.7268(2) 0.08837(19) 0.72429(10) 0.0217(5) Uani 1 1 d .
C19 C 0.8798(2) 0.0897(2) 0.72881(11) 0.0263(5) Uani 1 1 d .
H19 H 0.9292 0.0270 0.7522 0.032 Uiso 1 1 calc R
C20 C 0.9600(3) 0.1818(2) 0.69938(12) 0.0301(5) Uani 1 1 d .
H20 H 1.0638 0.1825 0.7032 0.036 Uiso 1 1 calc R
C21 C 0.8889(3) 0.2727(2) 0.66439(12) 0.0320(6) Uani 1 1 d .
H21 H 0.9438 0.3357 0.6441 0.038 Uiso 1 1 calc R
C22 C 0.7376(3) 0.2715(2) 0.65904(12) 0.0321(6) Uani 1 1 d .
H22 H 0.6888 0.3335 0.6347 0.039 Uiso 1 1 calc R
C23 C 0.6569(3) 0.1800(2) 0.68918(11) 0.0264(5) Uani 1 1 d .
H23 H 0.5531 0.1801 0.6857 0.032 Uiso 1 1 calc R
C24 C 0.2716(3) -0.0777(2) 0.68365(13) 0.0345(6) Uani 1 1 d .
H24A H 0.2140 -0.0260 0.7140 0.052 Uiso 1 1 calc R
H24B H 0.2368 -0.1604 0.6876 0.052 Uiso 1 1 calc R
H24C H 0.2604 -0.0505 0.6363 0.052 Uiso 1 1 calc R

loop_
_atom_site_aniso_label
_atom_site_aniso_U_11
_atom_site_aniso_U_22
_atom_site_aniso_U_33
_atom_site_aniso_U_23
_atom_site_aniso_U_13
_atom_site_aniso_U_12
O1 0.0243(8) 0.0221(7) 0.0235(7) 0.0004(6) -0.0023(7) 0.0015(7)
O2 0.0559(11) 0.0224(8) 0.0323(9) 0.0069(7) -0.0082(9) -0.0033(8)
O3 0.0254(8) 0.0256(8) 0.0344(9) -0.0016(7) 0.0026(7) 0.0018(7)
N1 0.0234(10) 0.0237(9) 0.0309(10) -0.0011(8) -0.0043(8) -0.0022(8)
C1 0.0255(12) 0.0213(11) 0.0273(11) 0.0027(9) -0.0007(10) -0.0013(9)
C2 0.0255(11) 0.0231(11) 0.0249(11) 0.0007(9) 0.0033(9) -0.0038(9)
C3 0.0229(11) 0.0208(10) 0.0216(10) -0.0037(8) -0.0005(9) -0.0018(9)
C4 0.0238(11) 0.0254(12) 0.0291(12) -0.0028(9) 0.0005(9) -0.0023(9)
C5 0.0221(11) 0.0321(13) 0.0325(12) -0.0028(10) -0.0024(10) 0.0022(10)
C6 0.0295(12) 0.0247(11) 0.0270(11) 0.0012(9) -0.0055(10) 0.0023(10)
C7 0.0268(12) 0.0245(11) 0.0250(11) 0.0008(9) -0.0006(10) -0.0024(10)
C8 0.0221(11) 0.0214(11) 0.0200(10) -0.0034(8) 0.0016(9) -0.0016(9)
C9 0.0236(11) 0.0248(11) 0.0208(11) -0.0025(9) 0.0011(9) -0.0026(9)
C10 0.0217(10) 0.0237(12) 0.0210(10) -0.0041(9) -0.0004(9) 0.0002(9)
C11 0.0244(11) 0.0280(12) 0.0198(10) 0.0012(9) -0.0001(9) 0.0022(9)
C12 0.0304(13) 0.0391(14) 0.0274(12) -0.0065(10) -0.0036(11) 0.0092(11)
C13 0.0196(11) 0.0223(10) 0.0291(11) 0.0005(9) -0.0012(9) -0.0029(9)
C14 0.0213(10) 0.0177(10) 0.0237(11) -0.0002(9) -0.0003(9) -0.0010(8)
C15 0.0276(12) 0.0191(10) 0.0301(12) -0.0024(9) 0.0001(10) 0.0018(9)
C16 0.0338(13) 0.0213(11) 0.0284(12) -0.0033(9) -0.0019(10) 0.0016(10)
C17 0.0228(11) 0.0210(11) 0.0236(11) 0.0034(9) -0.0010(9) -0.0029(9)
C18 0.0245(11) 0.0206(11) 0.0201(10) -0.0018(8) -0.0011(9) -0.0017(9)
C19 0.0263(12) 0.0248(12) 0.0279(12) 0.0027(9) 0.0009(9) 0.0021(9)
C20 0.0242(11) 0.0354(13) 0.0306(13) 0.0004(10) 0.0059(10) -0.0043(10)
C21 0.0385(14) 0.0287(12) 0.0288(12) 0.0041(10) 0.0064(11) -0.0065(11)
C22 0.0379(14) 0.0249(12) 0.0335(13) 0.0093(10) 0.0007(11) 0.0014(10)
C23 0.0258(11) 0.0263(11) 0.0272(12) 0.0023(9) 0.0010(10) -0.0007(10)
C24 0.0289(12) 0.0329(13) 0.0418(14) 0.0036(11) -0.0106(11) -0.0030(11)

loop_
_atom_type_symbol
_atom_type_description
_atom_type_scat_dispersion_real
_atom_type_scat_dispersion_imag
_atom_type_scat_source
C C 0.0033 0.0000 'International Tables Vol C Tables 4.2.6.8 and 6.1.1.4'
H H 0.0000 0.0000 'International Tables Vol C Tables 4.2.6.8 and 6.1.1.4'
N N 0.0061 0.0000 'International Tables Vol C Tables 4.2.6.8 and 6.1.1.4'
O O 0.0106 0.0000 'International Tables Vol C Tables 4.2.6.8 and 6.1.1.4'

loop_
_geom_angle_atom_site_label_1
_geom_angle_atom_site_label_2
_geom_angle_atom_site_label_3
_geom_angle
C13 O1 C11 115.53(16)
C17 N1 C24 123.3(2)
C17 N1 C16 114.46(18)
C24 N1 C16 122.25(19)
C2 C1 C10 120.9(2)
C2 C1 H1 119.5
C10 C1 H1 119.5
C1 C2 C3 120.8(2)
C1 C2 H2 119.6
C3 C2 H2 119.6
C2 C3 C4 121.9(2)
C2 C3 C8 118.72(19)
C4 C3 C8 119.4(2)
C5 C4 C3 119.9(2)
C5 C4 H4 120.1
C3 C4 H4 120.1
C4 C5 C6 120.8(2)
C4 C5 H5 119.6
C6 C5 H5 119.6
C7 C6 C5 120.5(2)
C7 C6 H6 119.7
C5 C6 H6 119.7
C6 C7 C8 120.6(2)
C6 C7 H7 119.7
C8 C7 H7 119.7
C7 C8 C9 122.2(2)
C7 C8 C3 118.85(19)
C9 C8 C3 118.9(2)
C10 C9 C8 121.2(2)
C10 C9 H9 119.4
C8 C9 H9 119.4
C9 C10 C1 119.3(2)
C9 C10 C11 120.4(2)
C1 C10 C11 120.2(2)
O1 C11 C10 109.59(17)
O1 C11 C12 106.49(17)
C10 C11 C12 112.2(2)
O1 C11 H11 109.5
C10 C11 H11 109.5
C12 C11 H11 109.5
C11 C12 H12A 109.5
C11 C12 H12B 109.5
H12A C12 H12B 109.5
C11 C12 H12C 109.5
H12A C12 H12C 109.5
H12B C12 H12C 109.5
O2 C13 O1 123.9(2)
O2 C13 C14 124.1(2)
O1 C13 C14 111.99(17)
C18 C14 C13 111.65(17)
C18 C14 C15 112.01(17)
C13 C14 C15 111.54(17)
C18 C14 C17 111.80(18)
C13 C14 C17 107.03(18)
C15 C14 C17 102.34(17)
C16 C15 C14 104.58(17)
C16 C15 H15A 110.8
C14 C15 H15A 110.8
C16 C15 H15B 110.8
C14 C15 H15B 110.8
H15A C15 H15B 108.9
N1 C16 C15 103.00(17)
N1 C16 H16A 111.2
C15 C16 H16A 111.2
N1 C16 H16B 111.2
C15 C16 H16B 111.2
H16A C16 H16B 109.1
O3 C17 N1 126.4(2)
O3 C17 C14 125.3(2)
N1 C17 C14 108.27(18)
C23 C18 C19 118.8(2)
C23 C18 C14 122.8(2)
C19 C18 C14 118.4(2)
C20 C19 C18 120.6(2)
C20 C19 H19 119.7
C18 C19 H19 119.7
C21 C20 C19 120.0(2)
C21 C20 H20 120.0
C19 C20 H20 120.0
C22 C21 C20 119.8(2)
C22 C21 H21 120.1
C20 C21 H21 120.1
C21 C22 C23 120.2(2)
C21 C22 H22 119.9
C23 C22 H22 119.9
C18 C23 C22 120.5(2)
C18 C23 H23 119.7
C22 C23 H23 119.7
N1 C24 H24A 109.5
N1 C24 H24B 109.5
H24A C24 H24B 109.5
N1 C24 H24C 109.5
H24A C24 H24C 109.5
H24B C24 H24C 109.5

loop_
_geom_bond_atom_site_label_1
_geom_bond_atom_site_label_2
_geom_bond_distance
O1 C13 1.343(2)
O1 C11 1.467(2)
O2 C13 1.202(3)
O3 C17 1.228(2)
N1 C17 1.343(3)
N1 C24 1.448(3)
N1 C16 1.462(3)
C1 C2 1.362(3)
C1 C10 1.420(3)
C1 H1 0.9500
C2 C3 1.419(3)
C2 H2 0.9500
C3 C4 1.423(3)
C3 C8 1.424(3)
C4 C5 1.373(3)
C4 H4 0.9500
C5 C6 1.406(3)
C5 H5 0.9500
C6 C7 1.372(3)
C6 H6 0.9500
C7 C8 1.415(3)
C7 H7 0.9500
C8 C9 1.417(3)
C9 C10 1.372(3)
C9 H9 0.9500
C10 C11 1.511(3)
C11 C12 1.512(3)
C11 H11 1.0000
C12 H12A 0.9800
C12 H12B 0.9800
C12 H12C 0.9800
C13 C14 1.529(3)
C14 C18 1.528(3)
C14 C15 1.548(3)
C14 C17 1.550(3)
C15 C16 1.534(3)
C15 H15A 0.9900
C15 H15B 0.9900
C16 H16A 0.9900
C16 H16B 0.9900
C18 C23 1.387(3)
C18 C19 1.399(3)
C19 C20 1.387(3)
C19 H19 0.9500
C20 C21 1.386(3)
C20 H20 0.9500
C21 C22 1.385(3)
C21 H21 0.9500
C22 C23 1.391(3)
C22 H22 0.9500
C23 H23 0.9500
C24 H24A 0.9800
C24 H24B 0.9800
C24 H24C 0.9800

loop_
_geom_torsion_atom_site_label_1
_geom_torsion_atom_site_label_2
_geom_torsion_atom_site_label_3
_geom_torsion_atom_site_label_4
_geom_torsion
C10 C1 C2 C3 -0.7(3)
C1 C2 C3 C4 -179.5(2)
C1 C2 C3 C8 2.4(3)
C2 C3 C4 C5 -177.5(2)
C8 C3 C4 C5 0.6(3)
C3 C4 C5 C6 0.8(3)
C4 C5 C6 C7 -1.3(3)
C5 C6 C7 C8 0.3(3)
C6 C7 C8 C9 180.0(2)
C6 C7 C8 C3 1.2(3)
C2 C3 C8 C7 176.56(19)
C4 C3 C8 C7 -1.7(3)
C2 C3 C8 C9 -2.2(3)
C4 C3 C8 C9 179.6(2)
C7 C8 C9 C10 -178.3(2)
C3 C8 C9 C10 0.5(3)
C8 C9 C10 C1 1.2(3)
C8 C9 C10 C11 -177.1(2)
C2 C1 C10 C9 -1.1(3)
C2 C1 C10 C11 177.2(2)
C13 O1 C11 C10 79.1(2)
C13 O1 C11 C12 -159.32(19)
C9 C10 C11 O1 -134.5(2)
C1 C10 C11 O1 47.2(3)
C9 C10 C11 C12 107.4(2)
C1 C10 C11 C12 -70.9(3)
C11 O1 C13 O2 3.9(3)
C11 O1 C13 C14 -177.81(17)
O2 C13 C14 C18 -144.3(2)
O1 C13 C14 C18 37.5(2)
O2 C13 C14 C15 -18.1(3)
O1 C13 C14 C15 163.62(17)
O2 C13 C14 C17 93.1(3)
O1 C13 C14 C17 -85.2(2)
C18 C14 C15 C16 -94.6(2)
C13 C14 C15 C16 139.44(19)
C17 C14 C15 C16 25.3(2)
C17 N1 C16 C15 17.4(2)
C24 N1 C16 C15 -164.8(2)
C14 C15 C16 N1 -26.0(2)
C24 N1 C17 O3 1.3(3)
C16 N1 C17 O3 179.0(2)
C24 N1 C17 C14 -178.7(2)
C16 N1 C17 C14 -0.9(2)
C18 C14 C17 O3 -75.6(3)
C13 C14 C17 O3 46.9(3)
C15 C14 C17 O3 164.3(2)
C18 C14 C17 N1 104.34(19)
C13 C14 C17 N1 -133.10(18)
C15 C14 C17 N1 -15.7(2)
C13 C14 C18 C23 -125.6(2)
C15 C14 C18 C23 108.5(2)
C17 C14 C18 C23 -5.7(3)
C13 C14 C18 C19 55.9(3)
C15 C14 C18 C19 -70.1(2)
C17 C14 C18 C19 175.7(2)
C23 C18 C19 C20 0.8(3)
C14 C18 C19 C20 179.37(19)
C18 C19 C20 C21 -0.8(4)
C19 C20 C21 C22 0.2(4)
C20 C21 C22 C23 0.5(4)
C19 C18 C23 C22 -0.1(3)
C14 C18 C23 C22 -178.6(2)
C21 C22 C23 C18 -0.6(4)
